data_2214271
loop_
_publ_author_name
'Cotton, F. Abert'
'Murillo, Carlos A.'
'Wang, Qingsheng'

_publ_section_title
;A tetranuclear nickel(II) cluster:
 bis[\m~3~-2,6-bis(methylamino)pyridine(2{-})-\k^4^<i>N</i>^2^:<i>N</i>^1^,<i>N</i>^6^:<i>N</i>^6^]bis[\m~3~-2,6-bis(methylamino)pyridine(1{-})-\k^3^<i>N</i>^1^:<i>N</i>^2^:<i>N</i>^2^]dichloridotetranickel(II)
;
_journal_coeditor_code HY2066
_journal_issue 7
_journal_name_full 'Acta Crystallographica Section E'
_journal_page_first m1905
_journal_page_last m1905
_journal_paper_doi 10.1107/S1600536807028371
_journal_volume 63
_journal_year 2007
_chemical_formula_iupac '[Ni4 (C7 H9 N3)2 (C7 H10 N3)2 Cl2]'
_chemical_formula_moiety 'C28 H38 Cl2 N12 Ni4'
_chemical_formula_sum 'C28 H38 Cl2 N12 Ni4'
_chemical_formula_weight 848.44
_chemical_name_common Ni4(dmap)4Cl2
_chemical_name_systematic
;bis[\m~3~-2,6-bis(methylamino)pyridine(2-)-\k^4^N^2^:N^1^,N^6^:N^6^]bis[\m~3~-
2,6-bis(methylamino)pyridine(1-)-\k^3^N^1^:N^2^:N^2^]dichloridotetranickel(II)
;
_space_group_IT_number 14
_symmetry_cell_setting monoclinic
_symmetry_space_group_name_Hall '-P 2ybc'
_symmetry_space_group_name_H-M 'P 1 21/c 1'
_cell_angle_alpha 90.00
_cell_angle_beta 99.842(11)
_cell_angle_gamma 90.00
_cell_formula_units_Z 4
_cell_length_a 12.710(7)
_cell_length_b 10.903(6)
_cell_length_c 24.729(14)
_cell_measurement_reflns_used 5894
_cell_measurement_temperature 213(2)
_cell_measurement_theta_max 25.00
_cell_measurement_theta_min 2.48
_cell_volume 3376(3)
_computing_cell_refinement 'SAINT (Bruker, 2001)'
_computing_data_collection 'SMART (Bruker, 2001)'
_computing_data_reduction SAINT
_computing_molecular_graphics 'SHELXTL (Bruker, 2001)'
_computing_publication_material SHELXTL
_computing_structure_refinement 'SHELXL97 (Sheldrick, 1997)'
_computing_structure_solution 'SHELXS97 (Sheldrick, 1997)'
_diffrn_ambient_temperature 213(2)
_diffrn_measured_fraction_theta_full 0.993
_diffrn_measured_fraction_theta_max 0.993
_diffrn_measurement_device_type 'Bruker SMART 1000 area-detector'
_diffrn_measurement_method '\f and \w'
_diffrn_radiation_monochromator graphite
_diffrn_radiation_source 'fine-focus sealed tube'
_diffrn_radiation_type MoK\a
_diffrn_radiation_wavelength 0.71073
_diffrn_reflns_av_R_equivalents 0.0567
_diffrn_reflns_av_sigmaI/netI 0.0707
_diffrn_reflns_limit_h_max 15
_diffrn_reflns_limit_h_min -15
_diffrn_reflns_limit_k_max 9
_diffrn_reflns_limit_k_min -12
_diffrn_reflns_limit_l_max 29
_diffrn_reflns_limit_l_min -29
_diffrn_reflns_number 16834
_diffrn_reflns_theta_full 25.00
_diffrn_reflns_theta_max 25.00
_diffrn_reflns_theta_min 2.48
_exptl_absorpt_coefficient_mu 2.395
_exptl_absorpt_correction_T_max 0.7957
_exptl_absorpt_correction_T_min 0.4630
_exptl_absorpt_correction_type multi-scan
_exptl_absorpt_process_details '(SADABS; Sheldrick, 1996)'
_exptl_crystal_colour brown
_exptl_crystal_density_diffrn 1.669
_exptl_crystal_density_method 'not measured'
_exptl_crystal_description block
_exptl_crystal_F_000 1744
_exptl_crystal_size_max 0.38
_exptl_crystal_size_mid 0.10
_exptl_crystal_size_min 0.10
_refine_diff_density_max 0.661
_refine_diff_density_min -0.575
_refine_ls_extinction_method none
_refine_ls_goodness_of_fit_all 1.075
_refine_ls_goodness_of_fit_ref 1.075
_refine_ls_hydrogen_treatment constr
_refine_ls_matrix_type full
_refine_ls_number_parameters 415
_refine_ls_number_reflns 5894
_refine_ls_number_restraints 0
_refine_ls_restrained_S_all 1.075
_refine_ls_R_factor_all 0.0767
_refine_ls_R_factor_gt 0.0424
_refine_ls_shift/su_max 0.001
_refine_ls_shift/su_mean 0.000
_refine_ls_structure_factor_coef Fsqd
_refine_ls_weighting_details 'calc w = 1/[\s^2^(Fo^2^)+(0.033P)^2^+0.98P] where P=(Fo^2^+2Fc^2^)/3'
_refine_ls_weighting_scheme calc
_refine_ls_wR_factor_ref 0.0935
_reflns_number_gt 4026
_reflns_number_total 5894
_reflns_threshold_expression I>2\s(I)
_cod_data_source_file hy2066.cif
_cod_data_source_block I
_cod_depositor_comments
;
The following automatic conversions were performed:
'_geom_bond_publ_flag' value 'Y' changed to 'y' according to
'/home/saulius/struct/CIF-dictionaries/cif_core.dic' dictionary named
'cif_core.dic' version 2.4.1 from 2010-06-29 (16 times).

Automatic conversion script
Id: cif_fix_enum 1527 2010-12-29 10:47:43Z saulius 

The following automatic conversions were performed:

'_geom_bond_publ_flag' value 'Y' changed to 'y' according to
/home/saulius/struct/CIF-dictionaries/cif_core.dic dictionary named
'cif_core.dic' version 2.4.1 from 2010-06-29 (16 times).

Automatic conversion script
Id: cif_fix_values 1715 2011-07-08 13:25:40Z adriana 
;
_cod_original_sg_symbol_H-M 'P 21/c'
_cod_database_code 2214271
_cod_database_fobs_code 2214271

loop_
_symmetry_equiv_pos_as_xyz
'x, y, z'
'-x, y+1/2, -z+1/2'
'-x, -y, -z'
'x, -y-1/2, z-1/2'

loop_
_atom_site_type_symbol
_atom_site_label
_atom_site_fract_x
_atom_site_fract_y
_atom_site_fract_z
_atom_site_U_iso_or_equiv
_atom_site_adp_type
_atom_site_calc_flag
_atom_site_refinement_flags
_atom_site_occupancy
Ni Ni1 0.85881(5) 0.60891(5) 0.15069(2) 0.02005(16) Uani d . 1
Ni Ni2 0.69244(5) 0.44549(6) 0.08446(2) 0.02496(17) Uani d . 1
Ni Ni3 0.78862(5) 0.84198(6) 0.22024(2) 0.02465(17) Uani d . 1
Ni Ni4 0.68609(5) 0.74121(6) 0.11001(2) 0.02360(16) Uani d . 1
Cl Cl1 0.69651(12) 0.30291(14) 0.01981(6) 0.0501(4) Uani d . 1
Cl Cl2 0.82948(11) 1.02671(12) 0.25863(6) 0.0431(4) Uani d . 1
N N9 0.7045(3) 0.6199(3) 0.05452(14) 0.0229(9) Uani d . 1
N N1 0.8208(3) 0.4386(4) 0.14373(14) 0.0236(9) Uani d . 1
N N6 0.5910(3) 0.6543(4) 0.14663(15) 0.0275(10) Uani d . 1
N N11 0.8911(3) 0.7805(3) 0.17005(14) 0.0214(9) Uani d . 1
N N8 0.8902(3) 0.6215(3) 0.07831(14) 0.0211(9) Uani d . 1
N N5 0.6492(3) 0.8413(4) 0.16761(15) 0.0265(10) Uani d . 1
C C12 0.7661(4) 0.3467(5) 0.22874(18) 0.0266(11) Uani d . 1
H H12A 0.7598 0.2651 0.2163 0.032 Uiso calc R 1
C C45 0.8823(4) 0.8608(4) 0.12564(19) 0.0244(11) Uani d . 1
C C35 0.8042(4) 0.6318(4) 0.03666(18) 0.0211(11) Uani d . 1
N N3 0.7878(3) 0.7147(4) 0.27437(15) 0.0281(10) Uani d . 1
C C41 0.7679(4) 0.9352(5) 0.0482(2) 0.0342(13) Uani d . 1
C C15 0.7818(4) 0.5948(5) 0.26349(18) 0.0261(12) Uani d . 1
C C31 0.9908(4) 0.6291(4) 0.06617(18) 0.0224(11) Uani d . 1
C C34 0.8177(4) 0.6542(4) -0.01643(18) 0.0271(12) Uani d . 1
H H34A 0.7584 0.6600 -0.0448 0.033 Uiso calc R 1
N N7 1.0728(3) 0.6098(4) 0.10788(15) 0.0282(10) Uani d . 1
H H7A 1.0583 0.5847 0.1392 0.034 Uiso calc R 1
N N2 0.8066(3) 0.5571(4) 0.21415(14) 0.0224(9) Uani d . 1
N N10 0.7866(3) 0.8578(3) 0.09147(15) 0.0247(9) Uani d . 1
C C33 0.9199(4) 0.6679(5) -0.02711(19) 0.0313(13) Uani d . 1
H H33A 0.9297 0.6859 -0.0631 0.038 Uiso calc R 1
C C1 0.8999(4) 0.3439(5) 0.1353(2) 0.0347(13) Uani d . 1
H H1A 0.9595 0.3461 0.1655 0.052 Uiso calc R 1
H H1B 0.9255 0.3600 0.1012 0.052 Uiso calc R 1
H H1C 0.8666 0.2637 0.1335 0.052 Uiso calc R 1
C C4 0.6031(4) 0.9650(5) 0.1564(2) 0.0421(15) Uani d . 1
H H4A 0.5362 0.9588 0.1310 0.063 Uiso calc R 1
H H4B 0.6525 1.0158 0.1405 0.063 Uiso calc R 1
H H4C 0.5902 1.0016 0.1905 0.063 Uiso calc R 1
C C8 0.9947(3) 0.7864(4) 0.20777(19) 0.0271(12) Uani d . 1
H H8A 1.0512 0.7592 0.1887 0.041 Uiso calc R 1
H H8B 0.9924 0.7338 0.2392 0.041 Uiso calc R 1
H H8C 1.0084 0.8702 0.2202 0.041 Uiso calc R 1
C C6 0.6110(4) 0.6238(5) 0.00933(18) 0.0300(12) Uani d . 1
H H6A 0.6078 0.7032 -0.0086 0.045 Uiso calc R 1
H H6B 0.5461 0.6107 0.0242 0.045 Uiso calc R 1
H H6C 0.6180 0.5600 -0.0172 0.045 Uiso calc R 1
C C21 0.5402(4) 0.5453(5) 0.14940(18) 0.0263(11) Uani d . 1
C C13 0.7460(4) 0.3815(5) 0.28017(19) 0.0308(13) Uani d . 1
H H13A 0.7270 0.3209 0.3037 0.037 Uiso calc R 1
C C32 1.0067(4) 0.6562(5) 0.01277(18) 0.0291(12) Uani d . 1
H H32A 1.0759 0.6660 0.0048 0.035 Uiso calc R 1
C C22 0.4607(4) 0.5417(5) 0.18400(19) 0.0325(13) Uani d . 1
H H22A 0.4211 0.4698 0.1866 0.039 Uiso calc R 1
C C42 0.8451(5) 1.0147(5) 0.0362(2) 0.0456(15) Uani d . 1
H H42A 0.8312 1.0669 0.0056 0.055 Uiso calc R 1
C C11 0.7955(3) 0.4397(5) 0.19779(18) 0.0231(11) Uani d . 1
N N4 0.5677(3) 0.4520(4) 0.12021(15) 0.0271(10) Uani d . 1
C C25 0.5747(4) 0.7504(5) 0.17780(19) 0.0301(12) Uani d . 1
C C14 0.7529(4) 0.4998(5) 0.29750(19) 0.0312(13) Uani d . 1
H H14A 0.7383 0.5192 0.3325 0.037 Uiso calc R 1
C C5 1.1831(4) 0.6287(5) 0.1031(2) 0.0371(14) Uani d . 1
H H5A 1.2283 0.6097 0.1378 0.056 Uiso calc R 1
H H5B 1.1937 0.7136 0.0936 0.056 Uiso calc R 1
H H5C 1.2016 0.5755 0.0747 0.056 Uiso calc R 1
C C2 0.7635(5) 0.7497(5) 0.32769(19) 0.0450(15) Uani d . 1
H H2A 0.7660 0.6777 0.3509 0.068 Uiso calc R 1
H H2B 0.6927 0.7856 0.3230 0.068 Uiso calc R 1
H H2C 0.8156 0.8092 0.3447 0.068 Uiso calc R 1
C C23 0.4429(4) 0.6434(6) 0.2131(2) 0.0408(15) Uani d . 1
H H23A 0.3897 0.6401 0.2352 0.049 Uiso calc R 1
C C44 0.9628(4) 0.9405(5) 0.1151(2) 0.0347(13) Uani d . 1
H H44A 1.0294 0.9425 0.1385 0.042 Uiso calc R 1
C C24 0.5000(4) 0.7520(5) 0.2116(2) 0.0372(14) Uani d . 1
H H24A 0.4881 0.8213 0.2323 0.045 Uiso calc R 1
C C7 0.6361(6) 0.9856(6) -0.0350(2) 0.084(3) Uani d . 1
H H7B 0.5610 0.9703 -0.0486 0.126 Uiso calc R 1
H H7C 0.6786 0.9510 -0.0603 0.126 Uiso calc R 1
H H7D 0.6485 1.0733 -0.0319 0.126 Uiso calc R 1
N N12 0.6660(4) 0.9295(4) 0.01813(18) 0.0474(13) Uani d . 1
H H12B 0.6174 0.8900 0.0320 0.057 Uiso calc R 1
C C3 0.5172(4) 0.3343(5) 0.1267(2) 0.0370(13) Uani d . 1
H H3A 0.4560 0.3464 0.1448 0.055 Uiso calc R 1
H H3B 0.5680 0.2802 0.1487 0.055 Uiso calc R 1
H H3C 0.4938 0.2977 0.0909 0.055 Uiso calc R 1
C C43 0.9424(5) 1.0160(5) 0.0698(2) 0.0478(16) Uani d . 1
H H43A 0.9961 1.0690 0.0619 0.057 Uiso calc R 1

loop_
_atom_site_aniso_label
_atom_site_aniso_U_11
_atom_site_aniso_U_22
_atom_site_aniso_U_33
_atom_site_aniso_U_12
_atom_site_aniso_U_13
_atom_site_aniso_U_23
Ni1 0.0208(3) 0.0221(4) 0.0173(3) -0.0009(3) 0.0035(2) -0.0001(3)
Ni2 0.0246(3) 0.0261(4) 0.0238(3) -0.0024(3) 0.0032(3) -0.0022(3)
Ni3 0.0248(3) 0.0252(4) 0.0231(3) 0.0019(3) 0.0016(3) -0.0030(3)
Ni4 0.0203(3) 0.0264(4) 0.0230(3) 0.0010(3) 0.0007(3) -0.0012(3)
Cl1 0.0583(9) 0.0478(10) 0.0442(8) 0.0032(8) 0.0088(7) -0.0205(7)
Cl2 0.0510(9) 0.0275(8) 0.0484(8) -0.0018(7) 0.0018(7) -0.0116(6)
N9 0.022(2) 0.025(2) 0.021(2) -0.002(2) 0.0005(17) -0.0003(17)
N1 0.023(2) 0.026(2) 0.022(2) -0.002(2) 0.0049(17) -0.0030(18)
N6 0.022(2) 0.037(3) 0.022(2) 0.001(2) 0.0009(17) -0.0017(19)
N11 0.023(2) 0.021(2) 0.020(2) 0.0011(19) 0.0014(16) 0.0014(17)
N8 0.025(2) 0.023(2) 0.016(2) -0.0025(19) 0.0048(17) -0.0027(16)
N5 0.024(2) 0.029(2) 0.025(2) 0.003(2) 0.0012(18) -0.0068(19)
C12 0.027(3) 0.022(3) 0.030(3) -0.005(2) 0.000(2) 0.007(2)
C45 0.029(3) 0.016(3) 0.028(3) 0.002(2) 0.005(2) -0.002(2)
C35 0.025(3) 0.016(3) 0.022(2) -0.001(2) 0.004(2) -0.003(2)
N3 0.035(2) 0.029(3) 0.023(2) 0.002(2) 0.0104(19) -0.0047(19)
C41 0.046(3) 0.023(3) 0.031(3) 0.004(3) 0.001(3) 0.005(2)
C15 0.020(2) 0.040(4) 0.017(2) 0.005(3) 0.001(2) 0.004(2)
C31 0.026(3) 0.019(3) 0.024(3) -0.001(2) 0.008(2) -0.001(2)
C34 0.033(3) 0.029(3) 0.019(3) 0.000(3) 0.003(2) 0.004(2)
N7 0.018(2) 0.043(3) 0.025(2) -0.001(2) 0.0056(17) 0.002(2)
N2 0.024(2) 0.025(2) 0.019(2) 0.002(2) 0.0069(17) 0.0009(18)
N10 0.027(2) 0.019(2) 0.027(2) 0.005(2) -0.0003(18) 0.0015(18)
C33 0.041(3) 0.035(3) 0.020(3) -0.004(3) 0.012(2) 0.004(2)
C1 0.034(3) 0.038(3) 0.034(3) 0.008(3) 0.009(2) -0.003(3)
C4 0.042(3) 0.043(4) 0.037(3) 0.015(3) -0.004(3) -0.006(3)
C8 0.020(2) 0.028(3) 0.031(3) -0.001(2) -0.003(2) -0.002(2)
C6 0.029(3) 0.035(3) 0.024(3) -0.003(3) -0.002(2) -0.001(2)
C21 0.020(3) 0.035(3) 0.022(3) -0.003(3) -0.002(2) -0.001(2)
C13 0.026(3) 0.038(4) 0.027(3) -0.003(3) 0.000(2) 0.017(2)
C32 0.031(3) 0.032(3) 0.027(3) -0.004(3) 0.012(2) 0.000(2)
C22 0.017(3) 0.047(4) 0.033(3) 0.000(3) 0.006(2) 0.005(3)
C42 0.070(4) 0.030(3) 0.036(3) -0.003(3) 0.007(3) 0.012(3)
C11 0.013(2) 0.033(3) 0.022(2) 0.006(2) -0.0010(19) -0.001(2)
N4 0.024(2) 0.028(3) 0.029(2) -0.005(2) 0.0031(18) 0.000(2)
C25 0.023(3) 0.039(3) 0.028(3) 0.002(3) 0.001(2) -0.002(2)
C14 0.029(3) 0.043(4) 0.022(3) 0.003(3) 0.007(2) 0.007(2)
C5 0.024(3) 0.055(4) 0.032(3) -0.001(3) 0.006(2) -0.002(3)
C2 0.065(4) 0.045(4) 0.027(3) 0.006(3) 0.016(3) -0.003(3)
C23 0.026(3) 0.070(4) 0.030(3) 0.008(3) 0.015(2) 0.003(3)
C44 0.029(3) 0.031(3) 0.045(3) -0.008(3) 0.009(2) 0.002(3)
C24 0.025(3) 0.052(4) 0.036(3) 0.008(3) 0.007(2) -0.004(3)
C7 0.127(7) 0.061(5) 0.043(4) -0.002(5) -0.045(4) 0.020(3)
N12 0.055(3) 0.041(3) 0.040(3) 0.002(3) -0.012(2) 0.013(2)
C3 0.037(3) 0.045(4) 0.030(3) -0.010(3) 0.007(2) 0.001(3)
C43 0.052(4) 0.032(4) 0.063(4) -0.017(3) 0.022(3) 0.006(3)

loop_
_atom_type_symbol
_atom_type_description
_atom_type_scat_dispersion_real
_atom_type_scat_dispersion_imag
_atom_type_scat_source
C C 0.0033 0.0016 'International Tables Vol C Tables 4.2.6.8 and 6.1.1.4'
H H 0.0000 0.0000 'International Tables Vol C Tables 4.2.6.8 and 6.1.1.4'
N N 0.0061 0.0033 'International Tables Vol C Tables 4.2.6.8 and 6.1.1.4'
Ni Ni 0.3393 1.1124 'International Tables Vol C Tables 4.2.6.8 and 6.1.1.4'
Cl Cl 0.1484 0.1585 'International Tables Vol C Tables 4.2.6.8 and 6.1.1.4'

loop_
_geom_angle_atom_site_label_1
_geom_angle_atom_site_label_2
_geom_angle_atom_site_label_3
_geom_angle
N2 Ni1 N8 163.92(17)
N2 Ni1 N1 70.54(16)
N8 Ni1 N1 94.31(15)
N2 Ni1 N11 99.85(16)
N8 Ni1 N11 95.30(15)
N1 Ni1 N11 170.38(15)
N2 Ni1 C11 34.04(15)
N8 Ni1 C11 130.90(16)
N1 Ni1 C11 36.62(15)
N11 Ni1 C11 133.77(15)
N2 Ni1 Ni4 95.25(12)
N8 Ni1 Ni4 84.14(12)
N1 Ni1 Ni4 108.08(12)
N11 Ni1 Ni4 72.60(11)
C11 Ni1 Ni4 106.04(11)
N4 Ni2 N1 107.15(16)
N4 Ni2 N9 104.29(16)
N1 Ni2 N9 101.35(15)
N4 Ni2 Cl1 118.08(13)
N1 Ni2 Cl1 112.46(12)
N9 Ni2 Cl1 111.92(12)
N3 Ni3 N5 109.72(17)
N3 Ni3 N11 105.25(16)
N5 Ni3 N11 100.78(15)
N3 Ni3 Cl2 112.30(13)
N5 Ni3 Cl2 113.00(12)
N11 Ni3 Cl2 114.95(11)
N6 Ni4 N10 163.47(17)
N6 Ni4 N5 70.75(17)
N10 Ni4 N5 93.34(17)
N6 Ni4 N9 99.29(17)
N10 Ni4 N9 96.68(16)
N5 Ni4 N9 169.96(16)
N6 Ni4 C25 34.22(17)
N10 Ni4 C25 130.15(17)
N5 Ni4 C25 36.81(16)
N9 Ni4 C25 133.15(17)
N6 Ni4 Ni1 95.77(13)
N10 Ni4 Ni1 84.81(12)
N5 Ni4 Ni1 108.49(12)
N9 Ni4 Ni1 73.09(11)
C25 Ni4 Ni1 107.90(12)
C35 N9 C6 113.9(3)
C35 N9 Ni4 112.3(3)
C6 N9 Ni4 109.5(3)
C35 N9 Ni2 108.8(3)
C6 N9 Ni2 101.4(3)
Ni4 N9 Ni2 110.41(17)
C11 N1 C1 113.9(4)
C11 N1 Ni1 90.1(3)
C1 N1 Ni1 121.4(3)
C11 N1 Ni2 113.6(3)
C1 N1 Ni2 114.3(3)
Ni1 N1 Ni2 100.99(18)
C25 N6 C21 122.2(4)
C25 N6 Ni4 93.4(3)
C21 N6 Ni4 144.3(3)
C45 N11 C8 114.4(4)
C45 N11 Ni1 115.0(3)
C8 N11 Ni1 108.9(3)
C45 N11 Ni3 107.2(3)
C8 N11 Ni3 101.1(3)
Ni1 N11 Ni3 109.33(17)
C31 N8 C35 119.0(4)
C31 N8 Ni1 124.4(3)
C35 N8 Ni1 116.3(3)
C25 N5 C4 114.5(4)
C25 N5 Ni4 89.4(3)
C4 N5 Ni4 121.4(3)
C25 N5 Ni3 115.3(3)
C4 N5 Ni3 113.3(3)
Ni4 N5 Ni3 100.52(17)
C11 C12 C13 114.9(5)
C11 C12 H12A 122.5
C13 C12 H12A 122.5
N10 C45 N11 114.7(4)
N10 C45 C44 120.3(4)
N11 C45 C44 125.0(4)
N8 C35 C34 121.2(4)
N8 C35 N9 113.5(4)
C34 C35 N9 125.3(4)
C15 N3 C2 115.2(4)
C15 N3 Ni3 124.9(3)
C2 N3 Ni3 117.8(3)
N10 C41 N12 114.9(5)
N10 C41 C42 121.7(5)
N12 C41 C42 123.3(5)
N3 C15 N2 117.3(4)
N3 C15 C14 127.3(4)
N2 C15 C14 115.4(5)
N7 C31 N8 116.9(4)
N7 C31 C32 122.4(4)
N8 C31 C32 120.8(4)
C35 C34 C33 118.6(4)
C35 C34 H34A 120.7
C33 C34 H34A 120.7
C31 N7 C5 123.3(4)
C31 N7 H7A 118.4
C5 N7 H7A 118.4
C11 N2 C15 121.6(4)
C11 N2 Ni1 93.9(3)
C15 N2 Ni1 144.4(4)
C41 N10 C45 119.7(4)
C41 N10 Ni4 124.7(3)
C45 N10 Ni4 115.5(3)
C32 C33 C34 121.8(4)
C32 C33 H33A 119.1
C34 C33 H33A 119.1
N1 C1 H1A 109.5
N1 C1 H1B 109.5
H1A C1 H1B 109.5
N1 C1 H1C 109.5
H1A C1 H1C 109.5
H1B C1 H1C 109.5
N5 C4 H4A 109.5
N5 C4 H4B 109.5
H4A C4 H4B 109.5
N5 C4 H4C 109.5
H4A C4 H4C 109.5
H4B C4 H4C 109.5
N11 C8 H8A 109.5
N11 C8 H8B 109.5
H8A C8 H8B 109.5
N11 C8 H8C 109.5
H8A C8 H8C 109.5
H8B C8 H8C 109.5
N9 C6 H6A 109.5
N9 C6 H6B 109.5
H6A C6 H6B 109.5
N9 C6 H6C 109.5
H6A C6 H6C 109.5
H6B C6 H6C 109.5
N4 C21 N6 118.1(4)
N4 C21 C22 125.6(5)
N6 C21 C22 116.3(5)
C14 C13 C12 122.4(4)
C14 C13 H13A 118.8
C12 C13 H13A 118.8
C33 C32 C31 118.4(4)
C33 C32 H32A 120.8
C31 C32 H32A 120.8
C23 C22 C21 119.5(5)
C23 C22 H22A 120.3
C21 C22 H22A 120.3
C43 C42 C41 118.7(5)
C43 C42 H42A 120.7
C41 C42 H42A 120.7
N2 C11 C12 124.5(4)
N2 C11 N1 105.2(4)
C12 C11 N1 130.4(5)
N2 C11 Ni1 52.0(2)
C12 C11 Ni1 174.7(4)
N1 C11 Ni1 53.3(2)
C21 N4 C3 117.0(4)
C21 N4 Ni2 125.9(3)
C3 N4 Ni2 115.3(3)
N6 C25 C24 123.7(5)
N6 C25 N5 105.7(4)
C24 C25 N5 130.7(5)
N6 C25 Ni4 52.4(2)
C24 C25 Ni4 172.7(4)
N5 C25 Ni4 53.8(2)
C13 C14 C15 121.0(5)
C13 C14 H14A 119.5
C15 C14 H14A 119.5
N7 C5 H5A 109.5
N7 C5 H5B 109.5
H5A C5 H5B 109.5
N7 C5 H5C 109.5
H5A C5 H5C 109.5
H5B C5 H5C 109.5
N3 C2 H2A 109.5
N3 C2 H2B 109.5
H2A C2 H2B 109.5
N3 C2 H2C 109.5
H2A C2 H2C 109.5
H2B C2 H2C 109.5
C22 C23 C24 122.9(5)
C22 C23 H23A 118.5
C24 C23 H23A 118.5
C43 C44 C45 118.6(5)
C43 C44 H44A 120.7
C45 C44 H44A 120.7
C25 C24 C23 115.1(5)
C25 C24 H24A 122.4
C23 C24 H24A 122.4
N12 C7 H7B 109.5
N12 C7 H7C 109.5
H7B C7 H7C 109.5
N12 C7 H7D 109.5
H7B C7 H7D 109.5
H7C C7 H7D 109.5
C41 N12 C7 123.4(5)
C41 N12 H12B 118.3
C7 N12 H12B 118.3
N4 C3 H3A 109.5
N4 C3 H3B 109.5
H3A C3 H3B 109.5
N4 C3 H3C 109.5
H3A C3 H3C 109.5
H3B C3 H3C 109.5
C42 C43 C44 120.8(5)
C42 C43 H43A 119.6
C44 C43 H43A 119.6

loop_
_geom_bond_atom_site_label_1
_geom_bond_atom_site_label_2
_geom_bond_distance
_geom_bond_publ_flag
Ni1 N2 1.891(4) y
Ni1 N8 1.904(4) y
Ni1 N1 1.919(4) y
Ni1 N11 1.957(4) y
Ni1 C11 2.393(5) ?
Ni1 Ni4 2.6753(14) ?
Ni2 N4 1.945(4) y
Ni2 N1 2.000(4) y
Ni2 N9 2.056(4) y
Ni2 Cl1 2.2369(17) y
Ni3 N3 1.929(4) y
Ni3 N5 2.012(4) y
Ni3 N11 2.059(4) y
Ni3 Cl2 2.2492(18) y
Ni4 N6 1.885(4) y
Ni4 N10 1.913(4) y
Ni4 N5 1.915(4) y
Ni4 N9 1.948(4) y
Ni4 C25 2.374(5) ?
N9 C35 1.417(5) ?
N9 C6 1.487(5) ?
N1 C11 1.427(5) ?
N1 C1 1.480(6) ?
N6 C25 1.337(6) ?
N6 C21 1.360(6) ?
N11 C45 1.394(6) ?
N11 C8 1.479(5) ?
N8 C31 1.365(5) ?
N8 C35 1.372(5) ?
N5 C25 1.423(6) ?
N5 C4 1.478(6) ?
C12 C11 1.361(6) ?
C12 C13 1.392(6) ?
C12 H12A 0.9400 ?
C45 N10 1.357(6) ?
C45 C44 1.401(6) ?
C35 C34 1.375(6) ?
N3 C15 1.334(6) ?
N3 C2 1.456(5) ?
C41 N10 1.352(6) ?
C41 N12 1.379(6) ?
C41 C42 1.379(7) ?
C15 N2 1.374(5) ?
C15 C14 1.422(6) ?
C31 N7 1.352(6) ?
C31 C32 1.401(6) ?
C34 C33 1.377(6) ?
C34 H34A 0.9400 ?
N7 C5 1.442(5) ?
N7 H7A 0.8700 ?
N2 C11 1.343(6) ?
C33 C32 1.354(6) ?
C33 H33A 0.9400 ?
C1 H1A 0.9700 ?
C1 H1B 0.9700 ?
C1 H1C 0.9700 ?
C4 H4A 0.9700 ?
C4 H4B 0.9700 ?
C4 H4C 0.9700 ?
C8 H8A 0.9700 ?
C8 H8B 0.9700 ?
C8 H8C 0.9700 ?
C6 H6A 0.9700 ?
C6 H6B 0.9700 ?
C6 H6C 0.9700 ?
C21 N4 1.328(6) ?
C21 C22 1.432(6) ?
C13 C14 1.357(7) ?
C13 H13A 0.9400 ?
C32 H32A 0.9400 ?
C22 C23 1.362(7) ?
C22 H22A 0.9400 ?
C42 C43 1.366(8) ?
C42 H42A 0.9400 ?
N4 C3 1.456(6) ?
C25 C24 1.369(6) ?
C14 H14A 0.9400 ?
C5 H5A 0.9700 ?
C5 H5B 0.9700 ?
C5 H5C 0.9700 ?
C2 H2A 0.9700 ?
C2 H2B 0.9700 ?
C2 H2C 0.9700 ?
C23 C24 1.393(7) ?
C23 H23A 0.9400 ?
C44 C43 1.378(7) ?
C44 H44A 0.9400 ?
C24 H24A 0.9400 ?
C7 N12 1.440(7) ?
C7 H7B 0.9700 ?
C7 H7C 0.9700 ?
C7 H7D 0.9700 ?
N12 H12B 0.8700 ?
C3 H3A 0.9700 ?
C3 H3B 0.9700 ?
C3 H3C 0.9700 ?
C43 H43A 0.9400 ?
